data_2212447
loop_
_publ_author_name
'Lyakhov, Alexander S.'
'Zatsepina, Marina V.'
'Artamonova, Tatiana V.'
'Gaponik, Pavel N.'
'Koldobskii, Grigorii I.'

_publ_section_title
;
 Tetrakis[(1-phenyltetrazol-5-yl)sulfanylmethyl]methane
;
_journal_coeditor_code BG2022
_journal_issue 3
_journal_name_full 'Acta Crystallographica Section E'
_journal_page_first o1145
_journal_page_last o1147
_journal_paper_doi 10.1107/S1600536807004400
_journal_volume 63
_journal_year 2007
_chemical_formula_iupac 'C33 H28 N16 S4'
_chemical_formula_moiety 'C33 H28 N16 S4'
_chemical_formula_sum 'C33 H28 N16 S4'
_chemical_formula_weight 776.95
_chemical_name_systematic
;
Tetrakis[(1-phenyltetrazol-5-yl)sulfanylmethyl]methane
;
_space_group_IT_number 13
_symmetry_cell_setting monoclinic
_symmetry_space_group_name_Hall '-P 2yc'
_symmetry_space_group_name_H-M 'P 1 2/c 1'
_atom_sites_solution_hydrogens geom
_atom_sites_solution_primary direct
_atom_sites_solution_secondary difmap
_audit_creation_method SHELXL97
_cell_angle_alpha 90.00
_cell_angle_beta 118.418(17)
_cell_angle_gamma 90.00
_cell_formula_units_Z 2
_cell_length_a 16.213(4)
_cell_length_b 7.1194(14)
_cell_length_c 17.748(4)
_cell_measurement_reflns_used 25
_cell_measurement_temperature 294(2)
_cell_measurement_theta_max 15.4
_cell_measurement_theta_min 10.1
_cell_volume 1801.7(8)
_computing_cell_refinement 'R3m Software'
_computing_data_collection 'R3m Software (Nicolet, 1980)'
_computing_data_reduction 'R3m Software'
_computing_molecular_graphics 'PLATON (Spek, 2003)'
_computing_publication_material 'SHELXL97 and PLATON'
_computing_structure_refinement 'SHELXL97 (Sheldrick, 1997)'
_computing_structure_solution 'SIR97 (Altomare <i>et al.</i>,  1999)'
_diffrn_ambient_temperature 294(2)
_diffrn_measured_fraction_theta_full 1.000
_diffrn_measured_fraction_theta_max 1.000
_diffrn_measurement_device_type 'Nicolet R3m four-circle'
_diffrn_measurement_method \w/2\q
_diffrn_radiation_monochromator graphite
_diffrn_radiation_source 'fine-focus sealed tube'
_diffrn_radiation_type MoK\a
_diffrn_radiation_wavelength 0.71073
_diffrn_reflns_av_R_equivalents 0.0303
_diffrn_reflns_av_sigmaI/netI 0.0321
_diffrn_reflns_limit_h_max 21
_diffrn_reflns_limit_h_min 0
_diffrn_reflns_limit_k_max 0
_diffrn_reflns_limit_k_min -9
_diffrn_reflns_limit_l_max 20
_diffrn_reflns_limit_l_min -23
_diffrn_reflns_number 4358
_diffrn_reflns_theta_full 27.56
_diffrn_reflns_theta_max 27.56
_diffrn_reflns_theta_min 1.43
_diffrn_standards_decay_% 0
_diffrn_standards_interval_count 100
_diffrn_standards_number 3
_exptl_absorpt_coefficient_mu 0.315
_exptl_absorpt_correction_type none
_exptl_crystal_colour colourless
_exptl_crystal_density_diffrn 1.432
_exptl_crystal_density_method 'not measured'
_exptl_crystal_description prism
_exptl_crystal_F_000 804
_exptl_crystal_size_max 0.36
_exptl_crystal_size_mid 0.22
_exptl_crystal_size_min 0.12
_refine_diff_density_max 0.259
_refine_diff_density_min -0.370
_refine_ls_extinction_method none
_refine_ls_goodness_of_fit_ref 1.042
_refine_ls_hydrogen_treatment constr
_refine_ls_matrix_type full
_refine_ls_number_parameters 240
_refine_ls_number_reflns 4167
_refine_ls_number_restraints 0
_refine_ls_restrained_S_all 1.042
_refine_ls_R_factor_all 0.0613
_refine_ls_R_factor_gt 0.0390
_refine_ls_shift/su_max 0.000
_refine_ls_shift/su_mean 0.000
_refine_ls_structure_factor_coef Fsqd
_refine_ls_weighting_details 'calc w = 1/[\s^2^(Fo^2^)+(0.0637P)^2^+0.2533P] where P=(Fo^2^+2Fc^2^)/3'
_refine_ls_weighting_scheme calc
_refine_ls_wR_factor_gt 0.1051
_refine_ls_wR_factor_ref 0.1226
_reflns_number_gt 2865
_reflns_number_total 4167
_reflns_threshold_expression I>2\s(I)
_cod_data_source_file bg2022.cif
_cod_data_source_block I
_cod_original_sg_symbol_H-M 'P 2/c'
_cod_database_code 2212447
_cod_database_fobs_code 2212447

loop_
_symmetry_equiv_pos_as_xyz
'x, y, z'
'-x, y, -z+1/2'
'-x, -y, -z'
'x, -y, z-1/2'

loop_
_atom_site_type_symbol
_atom_site_label
_atom_site_fract_x
_atom_site_fract_y
_atom_site_fract_z
_atom_site_U_iso_or_equiv
_atom_site_adp_type
_atom_site_calc_flag
_atom_site_refinement_flags
_atom_site_occupancy
C C1 0.5000 0.2100(4) 0.7500 0.0338(5) Uani d S 1
C C2A 0.56264(13) 0.0889(3) 0.82815(12) 0.0383(4) Uani d . 1
H H2A 0.5224 0.0208 0.8452 0.046 Uiso calc R 1
H H2B 0.6012 0.1726 0.8749 0.046 Uiso calc R 1
S S1A 0.63934(3) -0.07919(8) 0.81599(3) 0.04381(15) Uani d . 1
N N1A 0.82231(11) -0.0072(3) 0.86038(11) 0.0453(4) Uani d . 1
N N2A 0.88852(13) 0.1267(3) 0.90252(14) 0.0642(6) Uani d . 1
N N3A 0.84815(15) 0.2584(3) 0.92251(16) 0.0691(6) Uani d . 1
N N4A 0.75638(13) 0.2174(3) 0.89529(13) 0.0554(5) Uani d . 1
C C5A 0.74181(13) 0.0517(3) 0.85801(12) 0.0414(5) Uani d . 1
C C6A 0.84486(14) -0.1711(3) 0.82790(14) 0.0454(5) Uani d . 1
C C7A 0.93147(17) -0.2524(4) 0.87515(18) 0.0713(8) Uani d . 1
H H7A 0.9738 -0.2045 0.9285 0.086 Uiso calc R 1
C C8A 0.9540(2) -0.4062(5) 0.8417(2) 0.0968(11) Uani d . 1
H H8A 1.0125 -0.4624 0.8725 0.116 Uiso calc R 1
C C9A 0.8907(2) -0.4776(5) 0.7630(3) 0.0887(10) Uani d . 1
H H9A 0.9065 -0.5817 0.7409 0.106 Uiso calc R 1
C C10A 0.8053(2) -0.3962(4) 0.71784(19) 0.0689(7) Uani d . 1
H H10A 0.7627 -0.4453 0.6649 0.083 Uiso calc R 1
C C11A 0.78148(16) -0.2422(4) 0.74967(15) 0.0537(6) Uani d . 1
H H11A 0.7229 -0.1864 0.7185 0.064 Uiso calc R 1
C C2B 0.55503(14) 0.3464(3) 0.72216(13) 0.0417(5) Uani d . 1
H H2C 0.5961 0.4206 0.7718 0.050 Uiso calc R 1
H H2D 0.5101 0.4323 0.6804 0.050 Uiso calc R 1
S S1B 0.62580(3) 0.24983(10) 0.67687(3) 0.05162(18) Uani d . 1
N N1B 0.58620(11) 0.2469(2) 0.51157(10) 0.0398(4) Uani d . 1
N N2B 0.51303(13) 0.2617(3) 0.43113(11) 0.0491(4) Uani d . 1
N N3B 0.43934(12) 0.2861(3) 0.44001(11) 0.0499(4) Uani d . 1
N N4B 0.46059(11) 0.2882(3) 0.52414(11) 0.0455(4) Uani d . 1
C C5B 0.55217(13) 0.2630(3) 0.56752(13) 0.0398(4) Uani d . 1
C C6B 0.68126(14) 0.2261(3) 0.52770(12) 0.0406(4) Uani d . 1
C C7B 0.72932(16) 0.0654(3) 0.56659(16) 0.0539(6) Uani d . 1
H H7B 0.7008 -0.0296 0.5820 0.065 Uiso calc R 1
C C8B 0.82150(17) 0.0476(4) 0.58248(19) 0.0659(7) Uani d . 1
H H8B 0.8559 -0.0588 0.6101 0.079 Uiso calc R 1
C C9B 0.86170(17) 0.1861(4) 0.55768(17) 0.0634(7) Uani d . 1
H H9B 0.9234 0.1732 0.5685 0.076 Uiso calc R 1
C C10B 0.81193(17) 0.3443(4) 0.51697(16) 0.0587(6) Uani d . 1
H H10B 0.8397 0.4365 0.4994 0.070 Uiso calc R 1
C C11B 0.72088(15) 0.3670(3) 0.50210(14) 0.0484(5) Uani d . 1
H H11B 0.6870 0.4746 0.4755 0.058 Uiso calc R 1

loop_
_atom_site_aniso_label
_atom_site_aniso_U_11
_atom_site_aniso_U_22
_atom_site_aniso_U_33
_atom_site_aniso_U_12
_atom_site_aniso_U_13
_atom_site_aniso_U_23
C1 0.0309(12) 0.0425(15) 0.0311(12) 0.000 0.0173(10) 0.000
C2A 0.0340(9) 0.0499(12) 0.0366(9) 0.0039(9) 0.0215(8) 0.0038(9)
S1A 0.0355(3) 0.0472(3) 0.0513(3) 0.0038(2) 0.0228(2) 0.0013(2)
N1A 0.0308(8) 0.0576(11) 0.0447(9) -0.0001(8) 0.0158(7) -0.0056(8)
N2A 0.0384(10) 0.0734(15) 0.0748(14) -0.0103(10) 0.0221(10) -0.0195(12)
N3A 0.0473(11) 0.0725(15) 0.0834(15) -0.0098(11) 0.0276(11) -0.0251(12)
N4A 0.0451(10) 0.0592(12) 0.0609(12) -0.0010(9) 0.0244(9) -0.0125(10)
C5A 0.0330(9) 0.0520(12) 0.0390(10) 0.0047(9) 0.0168(8) 0.0005(9)
C6A 0.0358(10) 0.0550(13) 0.0487(11) 0.0037(9) 0.0228(9) 0.0002(10)
C7A 0.0428(12) 0.094(2) 0.0646(16) 0.0173(13) 0.0153(12) -0.0066(15)
C8A 0.0642(18) 0.104(3) 0.113(3) 0.0412(18) 0.0347(19) -0.003(2)
C9A 0.095(2) 0.072(2) 0.117(3) 0.0134(18) 0.065(2) -0.0182(19)
C10A 0.0646(16) 0.0766(19) 0.0774(18) -0.0097(14) 0.0435(14) -0.0215(15)
C11A 0.0444(12) 0.0679(16) 0.0515(12) 0.0014(11) 0.0251(10) -0.0064(11)
C2B 0.0410(10) 0.0493(12) 0.0382(10) -0.0067(9) 0.0215(8) -0.0010(9)
S1B 0.0343(3) 0.0874(5) 0.0381(3) 0.0011(3) 0.0211(2) 0.0100(3)
N1B 0.0372(8) 0.0483(10) 0.0358(8) -0.0010(7) 0.0189(7) -0.0001(7)
N2B 0.0479(10) 0.0607(12) 0.0359(9) 0.0002(9) 0.0178(8) -0.0032(8)
N3B 0.0413(9) 0.0603(12) 0.0429(9) -0.0017(9) 0.0158(8) -0.0009(9)
N4B 0.0365(8) 0.0584(11) 0.0434(9) -0.0022(8) 0.0204(7) 0.0052(8)
C5B 0.0364(10) 0.0467(11) 0.0404(10) -0.0026(9) 0.0215(8) 0.0035(9)
C6B 0.0398(10) 0.0502(12) 0.0367(10) -0.0024(9) 0.0222(8) -0.0046(9)
C7B 0.0495(12) 0.0553(14) 0.0658(14) 0.0020(11) 0.0348(11) 0.0076(12)
C8B 0.0522(14) 0.0694(17) 0.0808(17) 0.0119(13) 0.0354(13) 0.0076(14)
C9B 0.0449(12) 0.0847(19) 0.0690(16) -0.0059(13) 0.0340(12) -0.0087(14)
C10B 0.0531(13) 0.0697(16) 0.0619(14) -0.0177(13) 0.0344(11) -0.0052(13)
C11B 0.0493(12) 0.0527(13) 0.0459(11) -0.0069(10) 0.0249(10) -0.0016(10)

loop_
_atom_type_symbol
_atom_type_description
_atom_type_scat_dispersion_real
_atom_type_scat_dispersion_imag
_atom_type_scat_source
C C 0.0033 0.0016 'International Tables Vol C Tables 4.2.6.8 and 6.1.1.4'
H H 0.0000 0.0000 'International Tables Vol C Tables 4.2.6.8 and 6.1.1.4'
N N 0.0061 0.0033 'International Tables Vol C Tables 4.2.6.8 and 6.1.1.4'
S S 0.1246 0.1234 'International Tables Vol C Tables 4.2.6.8 and 6.1.1.4'

loop_
_geom_angle_atom_site_label_1
_geom_angle_atom_site_label_2
_geom_angle_atom_site_label_3
_geom_angle_site_symmetry_1
_geom_angle_site_symmetry_3
_geom_angle
C2A C1 C2A . 2_656 111.7(2)
C2A C1 C2B . . 113.95(11)
C2A C1 C2B 2_656 . 107.30(10)
C2A C1 C2B . 2_656 107.30(10)
C2A C1 C2B 2_656 2_656 113.96(11)
C2B C1 C2B . 2_656 102.4(2)
C1 C2A S1A . . 117.38(12)
C1 C2A H2A . . 108.0
S1A C2A H2A . . 108.0
C1 C2A H2B . . 108.0
S1A C2A H2B . . 108.0
H2A C2A H2B . . 107.2
C5A S1A C2A . . 99.51(10)
C5A N1A N2A . . 107.25(18)
C5A N1A C6A . . 132.18(18)
N2A N1A C6A . . 120.57(17)
N3A N2A N1A . . 106.87(18)
N2A N3A N4A . . 111.1(2)
C5A N4A N3A . . 105.96(18)
N4A C5A N1A . . 108.80(18)
N4A C5A S1A . . 127.10(16)
N1A C5A S1A . . 124.04(17)
C11A C6A C7A . . 121.2(2)
C11A C6A N1A . . 119.93(19)
C7A C6A N1A . . 118.9(2)
C6A C7A C8A . . 118.4(3)
C6A C7A H7A . . 120.8
C8A C7A H7A . . 120.8
C7A C8A C9A . . 120.6(3)
C7A C8A H8A . . 119.7
C9A C8A H8A . . 119.7
C10A C9A C8A . . 120.0(3)
C10A C9A H9A . . 120.0
C8A C9A H9A . . 120.0
C9A C10A C11A . . 120.5(3)
C9A C10A H10A . . 119.8
C11A C10A H10A . . 119.8
C10A C11A C6A . . 119.3(2)
C10A C11A H11A . . 120.3
C6A C11A H11A . . 120.3
C1 C2B S1B . . 118.92(16)
C1 C2B H2C . . 107.6
S1B C2B H2C . . 107.6
C1 C2B H2D . . 107.6
S1B C2B H2D . . 107.6
H2C C2B H2D . . 107.0
C5B S1B C2B . . 103.38(10)
C5B N1B N2B . . 107.95(16)
C5B N1B C6B . . 129.62(17)
N2B N1B C6B . . 122.38(16)
N3B N2B N1B . . 106.18(16)
N2B N3B N4B . . 111.69(16)
C5B N4B N3B . . 105.38(16)
N4B C5B N1B . . 108.81(17)
N4B C5B S1B . . 130.22(15)
N1B C5B S1B . . 120.97(15)
C7B C6B C11B . . 122.0(2)
C7B C6B N1B . . 119.04(18)
C11B C6B N1B . . 118.92(19)
C6B C7B C8B . . 118.5(2)
C6B C7B H7B . . 120.8
C8B C7B H7B . . 120.8
C9B C8B C7B . . 120.1(3)
C9B C8B H8B . . 119.9
C7B C8B H8B . . 119.9
C8B C9B C10B . . 120.7(2)
C8B C9B H9B . . 119.6
C10B C9B H9B . . 119.6
C9B C10B C11B . . 120.2(2)
C9B C10B H10B . . 119.9
C11B C10B H10B . . 119.9
C6B C11B C10B . . 118.4(2)
C6B C11B H11B . . 120.8
C10B C11B H11B . . 120.8

loop_
_geom_bond_atom_site_label_1
_geom_bond_atom_site_label_2
_geom_bond_site_symmetry_2
_geom_bond_distance
_geom_bond_publ_flag
C1 C2A . 1.535(2) ?
C1 C2A 2_656 1.535(2) ?
C1 C2B . 1.550(3) ?
C1 C2B 2_656 1.550(3) ?
C2A S1A . 1.8115(19) ?
C2A H2A . 0.9700 ?
C2A H2B . 0.9700 ?
S1A C5A . 1.733(2) ?
N1A C5A . 1.352(2) yes
N1A N2A . 1.363(3) yes
N1A C6A . 1.424(3) yes
N2A N3A . 1.286(3) yes
N3A N4A . 1.359(3) yes
N4A C5A . 1.318(3) yes
C6A C11A . 1.372(3) ?
C6A C7A . 1.374(3) ?
C7A C8A . 1.375(4) ?
C7A H7A . 0.9300 ?
C8A C9A . 1.378(5) ?
C8A H8A . 0.9300 ?
C9A C10A . 1.356(4) ?
C9A H9A . 0.9300 ?
C10A C11A . 1.371(4) ?
C10A H10A . 0.9300 ?
C11A H11A . 0.9300 ?
C2B S1B . 1.820(2) ?
C2B H2C . 0.9700 ?
C2B H2D . 0.9700 ?
S1B C5B . 1.731(2) ?
N1B C5B . 1.351(2) yes
N1B N2B . 1.358(2) yes
N1B C6B . 1.435(2) yes
N2B N3B . 1.289(3) yes
N3B N4B . 1.363(3) yes
N4B C5B . 1.320(2) yes
C6B C7B . 1.371(3) ?
C6B C11B . 1.379(3) ?
C7B C8B . 1.389(3) ?
C7B H7B . 0.9300 ?
C8B C9B . 1.365(4) ?
C8B H8B . 0.9300 ?
C9B C10B . 1.374(4) ?
C9B H9B . 0.9300 ?
C10B C11B . 1.380(3) ?
C10B H10B . 0.9300 ?
C11B H11B . 0.9300 ?

loop_
_geom_hbond_atom_site_label_D
_geom_hbond_atom_site_label_H
_geom_hbond_atom_site_label_A
_geom_hbond_site_symmetry_A
_geom_hbond_distance_DH
_geom_hbond_distance_HA
_geom_hbond_distance_DA
_geom_hbond_angle_DHA
_geom_hbond_publ_flag
C2A H2A N2B 4_556 0.97 2.57 3.409(3) 144.5 no
C10B H10B N3A 4_565 0.93 2.60 3.478(4) 156.9 no

loop_
_geom_torsion_atom_site_label_1
_geom_torsion_atom_site_label_2
_geom_torsion_atom_site_label_3
_geom_torsion_atom_site_label_4
_geom_torsion_site_symmetry_1
_geom_torsion
C2A C1 C2A S1A 2_656 56.77(11)
C2B C1 C2A S1A . -65.0(2)
C2B C1 C2A S1A 2_656 -177.66(14)
C1 C2A S1A C5A . 96.39(16)
C5A N1A N2A N3A . -0.9(3)
C6A N1A N2A N3A . 178.6(2)
N1A N2A N3A N4A . 0.2(3)
N2A N3A N4A C5A . 0.7(3)
N3A N4A C5A N1A . -1.3(3)
N3A N4A C5A S1A . 176.21(18)
N2A N1A C5A N4A . 1.4(2)
C6A N1A C5A N4A . -178.1(2)
N2A N1A C5A S1A . -176.18(16)
C6A N1A C5A S1A . 4.4(3)
C2A S1A C5A N4A . 6.2(2)
C2A S1A C5A N1A . -176.63(17)
C5A N1A C6A C11A . 39.0(3)
N2A N1A C6A C11A . -140.4(2)
C5A N1A C6A C7A . -142.7(3)
N2A N1A C6A C7A . 37.9(3)
C11A C6A C7A C8A . 0.8(4)
N1A C6A C7A C8A . -177.5(3)
C6A C7A C8A C9A . -0.6(5)
C7A C8A C9A C10A . 0.0(6)
C8A C9A C10A C11A . 0.3(5)
C9A C10A C11A C6A . -0.1(4)
C7A C6A C11A C10A . -0.5(4)
N1A C6A C11A C10A . 177.8(2)
C2A C1 C2B S1B . 68.41(19)
C2A C1 C2B S1B 2_656 -55.80(18)
C2B C1 C2B S1B 2_656 -176.06(18)
C1 C2B S1B C5B . 95.74(14)
C5B N1B N2B N3B . 0.2(2)
C6B N1B N2B N3B . -177.42(19)
N1B N2B N3B N4B . 0.0(2)
N2B N3B N4B C5B . -0.2(2)
N3B N4B C5B N1B . 0.3(2)
N3B N4B C5B S1B . -179.69(17)
N2B N1B C5B N4B . -0.3(2)
C6B N1B C5B N4B . 177.1(2)
N2B N1B C5B S1B . 179.68(14)
C6B N1B C5B S1B . -2.9(3)
C2B S1B C5B N4B . -16.1(2)
C2B S1B C5B N1B . 163.90(17)
C5B N1B C6B C7B . 65.8(3)
N2B N1B C6B C7B . -117.1(2)
C5B N1B C6B C11B . -115.4(2)
N2B N1B C6B C11B . 61.7(3)
C11B C6B C7B C8B . 1.8(3)
N1B C6B C7B C8B . -179.5(2)
C6B C7B C8B C9B . -1.6(4)
C7B C8B C9B C10B . 0.1(4)
C8B C9B C10B C11B . 1.3(4)
C7B C6B C11B C10B . -0.4(3)
N1B C6B C11B C10B . -179.18(19)
C9B C10B C11B C6B . -1.1(4)
